data_7015880
loop_
_publ_author_name
'Linti, Gerald'
'Zessin, Thomas'

_publ_section_title
;
 Synthesis, structure and reactions of an amidinate stabilised
 trigallane.
;
_journal_issue 20
_journal_name_full 'Dalton transactions (Cambridge, England : 2003)'
_journal_page_first 5591
_journal_page_last 5598
_journal_paper_doi 10.1039/c1dt10209e
_journal_volume 40
_journal_year 2011
_chemical_formula_moiety
;C52 H74 Ga2 I2 N4, 2(C4 H8
O)
;
_chemical_formula_sum 'C60 H90 Ga2 I2 N4 O2'
_chemical_formula_weight 1292.60
_chemical_name_common
;
diiodo-bis(N,N'-bis(2,6-diisopropylphenyl)ethylamidinato) -di-
gallium(ii) tetrahydrofurane solvate
;
_chemical_name_systematic
;
diiodo-bis(N,N'-bis(2,6-diisopropylphenyl)ethylamidinato)
-di-gallium(II) tetrahydrofurane solvate
;
_chemical_temperature_decomposition 513
_space_group_IT_number 2
_symmetry_cell_setting triclinic
_symmetry_Int_Tables_number 2
_symmetry_space_group_name_Hall '-P 1'
_symmetry_space_group_name_H-M 'P -1'
_atom_sites_solution_hydrogens geom
_atom_sites_solution_primary direct
_atom_sites_solution_secondary difmap
_audit_creation_method SHELXL-97
_cell_angle_alpha 96.71(3)
_cell_angle_beta 91.80(3)
_cell_angle_gamma 101.27(3)
_cell_formula_units_Z 2
_cell_length_a 10.847(2)
_cell_length_b 12.842(3)
_cell_length_c 22.349(5)
_cell_measurement_temperature 200(2)
_cell_volume 3027.5(12)
_computing_structure_refinement 'SHELXL-97 (Sheldrick, 1997)'
_computing_structure_solution 'SHELXS-97 (Sheldrick, 1990)'
_diffrn_ambient_temperature 200(2)
_diffrn_measured_fraction_theta_full 0.926
_diffrn_measured_fraction_theta_max 0.926
_diffrn_radiation_monochromator graphite
_diffrn_radiation_probe x-ray
_diffrn_radiation_type MoK\a
_diffrn_radiation_wavelength 0.71073
_diffrn_reflns_av_R_equivalents 0.1181
_diffrn_reflns_av_sigmaI/netI 0.2590
_diffrn_reflns_limit_h_max 13
_diffrn_reflns_limit_h_min -13
_diffrn_reflns_limit_k_max 15
_diffrn_reflns_limit_k_min -15
_diffrn_reflns_limit_l_max 27
_diffrn_reflns_limit_l_min -27
_diffrn_reflns_number 23545
_diffrn_reflns_theta_full 26.01
_diffrn_reflns_theta_max 26.01
_diffrn_reflns_theta_min 1.92
_diffrn_source 'fine-focus sealed tube'
_exptl_absorpt_coefficient_mu 1.952
_exptl_absorpt_correction_T_max 0.9182
_exptl_absorpt_correction_T_min 0.6121
_exptl_absorpt_correction_type numerical
_exptl_crystal_colour colourless
_exptl_crystal_density_diffrn 1.418
_exptl_crystal_density_method 'not measured'
_exptl_crystal_description needles
_exptl_crystal_F_000 1324
_exptl_crystal_recrystallization_method 'from tetrahydrofurane'
_exptl_crystal_size_max 0.434
_exptl_crystal_size_mid 0.076
_exptl_crystal_size_min 0.044
_refine_diff_density_max 0.733
_refine_diff_density_min -0.843
_refine_diff_density_rms 0.103
_refine_ls_extinction_method none
_refine_ls_goodness_of_fit_ref 0.648
_refine_ls_hydrogen_treatment constr
_refine_ls_matrix_type full
_refine_ls_number_parameters 631
_refine_ls_number_reflns 11042
_refine_ls_number_restraints 6
_refine_ls_restrained_S_all 0.649
_refine_ls_R_factor_all 0.1546
_refine_ls_R_factor_gt 0.0455
_refine_ls_shift/su_max 0.001
_refine_ls_shift/su_mean 0.000
_refine_ls_structure_factor_coef Fsqd
_refine_ls_weighting_details 'calc w=1/[\s^2^(Fo^2^)+(0.0176P)^2^+0.0000P] where P=(Fo^2^+2Fc^2^)/3'
_refine_ls_weighting_scheme calc
_refine_ls_wR_factor_gt 0.0737
_refine_ls_wR_factor_ref 0.0912
_reflns_number_gt 3830
_reflns_number_total 11042
_reflns_threshold_expression >2sigma(I)
_cod_data_source_file c1dt10209e.txt
_cod_data_source_block 2a
_cod_depositor_comments
;
The following automatic conversions were performed:
'_exptl_absorpt_correction_type' value 'Numerical' changed to 'numerical'
according to '/home/saulius/struct/CIF-dictionaries/cif_core.dic'
dictionary named 'cif_core.dic' version 2.4.1 from 2010-06-29.

Automatic conversion script
Id: cif_fix_enum 1555 2011-01-17 13:19:09Z saulius 

The following automatic conversions were performed:

'_chemical_melting_point' tag was changed to
'_chemical_temperature_decomposition' since the value had been '513
(dec)'. The value '513 (dec)' was changed to '513'.

Automatic conversion script
Id: cif_fix_values 1569 2011-02-09 13:29:24Z adriana 
;
_cod_original_cell_volume 3027.5(11)
_cod_database_code 7015880

loop_
_symmetry_equiv_pos_as_xyz
'x, y, z'
'-x, -y, -z'

loop_
_atom_site_label
_atom_site_type_symbol
_atom_site_fract_x
_atom_site_fract_y
_atom_site_fract_z
_atom_site_U_iso_or_equiv
_atom_site_adp_type
_atom_site_occupancy
_atom_site_symmetry_multiplicity
_atom_site_calc_flag
_atom_site_refinement_flags
_atom_site_disorder_assembly
_atom_site_disorder_group
I1 I -0.05925(6) 0.01922(6) 0.28200(4) 0.0411(2) Uani 1 1 d . . .
I2 I 0.55165(6) 0.06487(5) 0.29052(3) 0.0410(2) Uani 1 1 d . . .
Ga2 Ga 0.31819(8) -0.01725(7) 0.27029(4) 0.0269(3) Uani 1 1 d . . .
Ga1 Ga 0.17388(8) 0.10473(7) 0.28389(4) 0.0263(2) Uani 1 1 d . . .
N4 N 0.3078(5) -0.1157(4) 0.1913(3) 0.0221(15) Uani 1 1 d . . .
N1 N 0.2050(5) 0.2489(4) 0.3324(3) 0.0193(14) Uani 1 1 d . . .
N3 N 0.2886(5) -0.1702(4) 0.2796(3) 0.0195(14) Uani 1 1 d . . .
C29 C 0.2842(7) -0.2446(5) 0.3234(3) 0.0251(19) Uani 1 1 d . . .
C15 C 0.1723(7) 0.2556(5) 0.1749(3) 0.0254(19) Uani 1 1 d . . .
C34 C 0.3925(7) -0.2819(6) 0.3388(4) 0.029(2) Uani 1 1 d . . .
C4 C 0.1068(7) 0.3296(6) 0.4188(4) 0.030(2) Uani 1 1 d . . .
C3 C 0.2113(6) 0.3038(5) 0.3932(3) 0.0213(18) Uani 1 1 d . . .
C42 C 0.2133(7) -0.1015(5) 0.0945(4) 0.028(2) Uani 1 1 d . . .
C1 C 0.2005(6) 0.2964(5) 0.2845(3) 0.0196(18) Uani 1 1 d . . .
C41 C 0.3182(7) -0.1188(6) 0.1280(3) 0.031(2) Uani 1 1 d . . .
C28 C 0.2748(7) -0.3134(5) 0.1919(4) 0.031(2) Uani 1 1 d . . .
H28A H 0.2642 -0.3617 0.2230 0.046 Uiso 1 1 calc R . .
H28B H 0.3494 -0.3221 0.1697 0.046 Uiso 1 1 calc R . .
H28C H 0.2002 -0.3306 0.1639 0.046 Uiso 1 1 calc R . .
N2 N 0.1810(5) 0.2275(4) 0.2356(3) 0.0198(14) Uani 1 1 d . . .
C33 C 0.3841(8) -0.3497(6) 0.3815(4) 0.037(2) Uani 1 1 d . . .
H33A H 0.4558 -0.3778 0.3914 0.044 Uiso 1 1 calc R . .
C43 C 0.2275(8) -0.1006(7) 0.0326(4) 0.046(2) Uani 1 1 d . . .
H43A H 0.1588 -0.0910 0.0078 0.055 Uiso 1 1 calc R . .
C30 C 0.1720(7) -0.2734(5) 0.3520(3) 0.028(2) Uani 1 1 d . . .
C5 C 0.1170(7) 0.3828(6) 0.4778(4) 0.0293(19) Uani 1 1 d . . .
H5A H 0.0450 0.4030 0.4952 0.035 Uiso 1 1 calc R . .
C9 C 0.4440(7) 0.2930(6) 0.3991(4) 0.028(2) Uani 1 1 d . . .
H9A H 0.4134 0.2280 0.3692 0.033 Uiso 1 1 calc R . .
C45 C 0.4345(8) -0.1303(6) 0.0415(4) 0.038(2) Uani 1 1 d . . .
H45A H 0.5094 -0.1404 0.0228 0.045 Uiso 1 1 calc R . .
C46 C 0.4299(7) -0.1338(6) 0.1024(4) 0.030(2) Uani 1 1 d . . .
C16 C 0.0611(8) 0.2823(6) 0.1546(4) 0.037(2) Uani 1 1 d . . .
C20 C 0.2716(8) 0.2506(7) 0.1390(4) 0.041(2) Uani 1 1 d . . .
C8 C 0.3306(7) 0.3255(6) 0.4259(4) 0.029(2) Uani 1 1 d . . .
C6 C 0.2294(8) 0.4055(6) 0.5103(4) 0.038(2) Uani 1 1 d . . .
H6A H 0.2362 0.4404 0.5506 0.046 Uiso 1 1 calc R . .
C27 C 0.2911(6) -0.2008(6) 0.2208(3) 0.0230(18) Uani 1 1 d . . .
C12 C -0.0229(7) 0.3016(6) 0.3854(4) 0.033(2) Uani 1 1 d U . .
H12A H -0.0135 0.2665 0.3438 0.040 Uiso 1 1 calc R . .
C24 C -0.0496(8) 0.2889(7) 0.1933(5) 0.048(3) Uani 1 1 d . . .
H24A H -0.0269 0.2737 0.2346 0.058 Uiso 1 1 calc R . .
C7 C 0.3343(7) 0.3767(6) 0.4835(4) 0.032(2) Uani 1 1 d . . .
H7A H 0.4125 0.3933 0.5064 0.039 Uiso 1 1 calc R . .
C44 C 0.3377(8) -0.1130(6) 0.0064(4) 0.042(2) Uani 1 1 d . . .
H44A H 0.3460 -0.1097 -0.0356 0.050 Uiso 1 1 calc R . .
C32 C 0.2757(9) -0.3793(6) 0.4110(4) 0.039(2) Uani 1 1 d . . .
H32A H 0.2730 -0.4253 0.4415 0.047 Uiso 1 1 calc R . .
C17 C 0.0524(10) 0.2973(7) 0.0951(5) 0.052(3) Uani 1 1 d . . .
H17A H -0.0237 0.3115 0.0789 0.063 Uiso 1 1 calc R . .
C2 C 0.2128(7) 0.4159(6) 0.2857(4) 0.039(2) Uani 1 1 d . . .
H2A H 0.2260 0.4503 0.3275 0.058 Uiso 1 1 calc R . .
H2B H 0.1358 0.4309 0.2675 0.058 Uiso 1 1 calc R . .
H2C H 0.2848 0.4439 0.2627 0.058 Uiso 1 1 calc R . .
C31 C 0.1714(8) -0.3407(6) 0.3952(4) 0.043(2) Uani 1 1 d . . .
H31A H 0.0960 -0.3615 0.4150 0.052 Uiso 1 1 calc R . .
C19 C 0.2573(10) 0.2679(8) 0.0805(4) 0.060(3) Uani 1 1 d . . .
H19A H 0.3236 0.2629 0.0542 0.072 Uiso 1 1 calc R . .
C18 C 0.1477(13) 0.2927(9) 0.0593(5) 0.084(4) Uani 1 1 d . . .
H18A H 0.1397 0.3066 0.0187 0.101 Uiso 1 1 calc R . .
C47 C 0.5425(7) -0.1513(7) 0.1392(4) 0.035(2) Uani 1 1 d . . .
H47A H 0.5205 -0.1529 0.1822 0.042 Uiso 1 1 calc R . .
C21 C 0.3938(8) 0.2266(7) 0.1643(4) 0.039(2) Uani 1 1 d . . .
H21A H 0.3727 0.1810 0.1973 0.047 Uiso 1 1 calc R . .
C38 C 0.0566(8) -0.2325(7) 0.3357(4) 0.031(2) Uani 1 1 d . . .
H38A H 0.0851 -0.1597 0.3233 0.037 Uiso 1 1 calc R . .
C11 C 0.5342(9) 0.2636(8) 0.4441(5) 0.060(3) Uani 1 1 d . . .
H11A H 0.4891 0.2073 0.4660 0.090 Uiso 1 1 calc R . .
H11B H 0.5702 0.3268 0.4727 0.090 Uiso 1 1 calc R . .
H11C H 0.6020 0.2375 0.4227 0.090 Uiso 1 1 calc R . .
C37 C 0.6155(9) -0.1860(8) 0.3576(5) 0.060(3) Uani 1 1 d . . .
H37A H 0.5847 -0.1238 0.3764 0.090 Uiso 1 1 calc R . .
H37B H 0.6931 -0.1618 0.3376 0.090 Uiso 1 1 calc R . .
H37C H 0.6325 -0.2300 0.3887 0.090 Uiso 1 1 calc R . .
C23 C 0.4613(8) 0.1660(7) 0.1173(5) 0.060(3) Uani 1 1 d . . .
H23A H 0.5381 0.1516 0.1361 0.090 Uiso 1 1 calc R . .
H23B H 0.4835 0.2092 0.0844 0.090 Uiso 1 1 calc R . .
H23C H 0.4058 0.0981 0.1011 0.090 Uiso 1 1 calc R . .
C35 C 0.5164(8) -0.2518(7) 0.3115(4) 0.047(3) Uani 1 1 d . . .
H35A H 0.5041 -0.2051 0.2799 0.056 Uiso 1 1 calc R . .
C48 C 0.6549(8) -0.0616(7) 0.1359(5) 0.052(3) Uani 1 1 d . . .
H48A H 0.6334 0.0069 0.1513 0.078 Uiso 1 1 calc R . .
H48B H 0.6779 -0.0602 0.0939 0.078 Uiso 1 1 calc R . .
H48C H 0.7261 -0.0734 0.1605 0.078 Uiso 1 1 calc R . .
C14 C -0.1122(8) 0.2217(8) 0.4178(5) 0.066(3) Uani 1 1 d . . .
H14A H -0.0768 0.1576 0.4201 0.099 Uiso 1 1 calc R . .
H14B H -0.1942 0.2018 0.3953 0.099 Uiso 1 1 calc R . .
H14C H -0.1228 0.2546 0.4586 0.099 Uiso 1 1 calc R . .
C39 C -0.0293(9) -0.2231(9) 0.3836(5) 0.065(3) Uani 1 1 d . . .
H39A H 0.0157 -0.1769 0.4187 0.097 Uiso 1 1 calc R . .
H39B H -0.0630 -0.2941 0.3950 0.097 Uiso 1 1 calc R . .
H39C H -0.0987 -0.1918 0.3695 0.097 Uiso 1 1 calc R . .
C13 C -0.0801(9) 0.3990(7) 0.3796(5) 0.067(3) Uani 1 1 d . . .
H13A H -0.0236 0.4496 0.3583 0.100 Uiso 1 1 calc R . .
H13B H -0.0922 0.4334 0.4199 0.100 Uiso 1 1 calc R . .
H13C H -0.1616 0.3768 0.3568 0.100 Uiso 1 1 calc R . .
C51 C 0.0256(8) -0.0155(7) 0.0918(5) 0.054(3) Uani 1 1 d . . .
H51A H 0.0829 0.0537 0.0919 0.081 Uiso 1 1 calc R . .
H51B H -0.0486 -0.0052 0.1139 0.081 Uiso 1 1 calc R . .
H51C H -0.0008 -0.0466 0.0501 0.081 Uiso 1 1 calc R . .
C10 C 0.5158(8) 0.3792(7) 0.3647(5) 0.058(3) Uani 1 1 d . . .
H10A H 0.4583 0.3977 0.3348 0.087 Uiso 1 1 calc R . .
H10B H 0.5840 0.3524 0.3441 0.087 Uiso 1 1 calc R . .
H10C H 0.5514 0.4430 0.3930 0.087 Uiso 1 1 calc R . .
C50 C 0.0918(8) -0.0897(7) 0.1218(4) 0.036(2) Uani 1 1 d . . .
H50A H 0.1135 -0.0561 0.1644 0.043 Uiso 1 1 calc R . .
C40 C -0.0183(8) -0.3043(7) 0.2813(4) 0.054(3) Uani 1 1 d . . .
H40A H -0.0927 -0.2759 0.2710 0.080 Uiso 1 1 calc R . .
H40B H -0.0448 -0.3772 0.2916 0.080 Uiso 1 1 calc R . .
H40C H 0.0349 -0.3055 0.2467 0.080 Uiso 1 1 calc R . .
C26 C -0.1665(8) 0.2090(8) 0.1688(5) 0.072(4) Uani 1 1 d . . .
H26A H -0.1488 0.1366 0.1651 0.108 Uiso 1 1 calc R . .
H26B H -0.1925 0.2249 0.1291 0.108 Uiso 1 1 calc R . .
H26C H -0.2343 0.2135 0.1964 0.108 Uiso 1 1 calc R . .
C25 C -0.0789(10) 0.4007(7) 0.1982(5) 0.069(3) Uani 1 1 d . . .
H25A H -0.0039 0.4533 0.2146 0.104 Uiso 1 1 calc R . .
H25B H -0.1479 0.4046 0.2251 0.104 Uiso 1 1 calc R . .
H25C H -0.1036 0.4161 0.1581 0.104 Uiso 1 1 calc R . .
C49 C 0.5815(9) -0.2583(7) 0.1156(5) 0.063(3) Uani 1 1 d . . .
H49A H 0.6532 -0.2678 0.1407 0.095 Uiso 1 1 calc R . .
H49B H 0.6053 -0.2567 0.0737 0.095 Uiso 1 1 calc R . .
H49C H 0.5105 -0.3180 0.1175 0.095 Uiso 1 1 calc R . .
C36 C 0.5636(9) -0.3485(8) 0.2797(5) 0.068(3) Uani 1 1 d . . .
H36A H 0.4991 -0.3891 0.2496 0.102 Uiso 1 1 calc R . .
H36B H 0.5807 -0.3947 0.3096 0.102 Uiso 1 1 calc R . .
H36C H 0.6410 -0.3233 0.2597 0.102 Uiso 1 1 calc R . .
C52 C 0.0077(8) -0.1936(8) 0.1247(5) 0.071(4) Uani 1 1 d . . .
H52A H 0.0537 -0.2403 0.1441 0.106 Uiso 1 1 calc R . .
H52B H -0.0219 -0.2270 0.0837 0.106 Uiso 1 1 calc R . .
H52C H -0.0646 -0.1828 0.1481 0.106 Uiso 1 1 calc R . .
C22 C 0.4775(9) 0.3280(9) 0.1909(5) 0.080(4) Uani 1 1 d . . .
H22A H 0.5554 0.3126 0.2079 0.120 Uiso 1 1 calc R . .
H22B H 0.4349 0.3635 0.2229 0.120 Uiso 1 1 calc R . .
H22C H 0.4975 0.3750 0.1595 0.120 Uiso 1 1 calc R . .
O1 O 0.1432(11) -0.4971(10) -0.0481(5) 0.139(4) Uani 1 1 d . . .
C53 C 0.1776(18) -0.4304(12) 0.0054(8) 0.160(9) Uani 1 1 d . . .
H53A H 0.1713 -0.3564 -0.0008 0.193 Uiso 1 1 calc R . .
H53B H 0.1186 -0.4535 0.0364 0.193 Uiso 1 1 calc R . .
C54 C 0.2973(17) -0.4312(13) 0.0254(8) 0.133(7) Uani 1 1 d . . .
H54A H 0.2992 -0.4853 0.0534 0.160 Uiso 1 1 calc R . .
H54B H 0.3412 -0.3600 0.0452 0.160 Uiso 1 1 calc R . .
C56 C 0.2578(19) -0.5082(17) -0.0767(7) 0.163(9) Uani 1 1 d . . .
H56A H 0.2594 -0.5847 -0.0882 0.196 Uiso 1 1 calc R . .
H56B H 0.2651 -0.4716 -0.1134 0.196 Uiso 1 1 calc R . .
C55 C 0.3531(19) -0.4624(19) -0.0354(10) 0.193(11) Uani 1 1 d . . .
H55A H 0.4033 -0.3978 -0.0496 0.231 Uiso 1 1 calc R . .
H55B H 0.4092 -0.5132 -0.0301 0.231 Uiso 1 1 calc R . .
O2 O 0.2634(13) 0.0081(11) 0.3969(4) 0.160(7) Uani 1 1 d . . .
C60 C 0.1779(15) 0.0457(10) 0.4334(7) 0.098(5) Uani 1 1 d . . .
H60A H 0.0916 0.0067 0.4200 0.118 Uiso 1 1 calc R . .
H60B H 0.1824 0.1226 0.4305 0.118 Uiso 1 1 calc R . .
C59 C 0.2055(12) 0.0304(10) 0.4963(6) 0.099(5) Uani 1 1 d . . .
H59A H 0.2275 0.0998 0.5225 0.118 Uiso 1 1 calc R . .
H59B H 0.1334 -0.0157 0.5124 0.118 Uiso 1 1 calc R . .
C58 C 0.3103(13) -0.0205(12) 0.4908(6) 0.107(5) Uani 1 1 d . . .
H58A H 0.3806 0.0193 0.5190 0.129 Uiso 1 1 calc R . .
H58B H 0.2870 -0.0942 0.5014 0.129 Uiso 1 1 calc R . .
C57 C 0.3479(14) -0.0232(12) 0.4321(6) 0.128(7) Uani 1 1 d . . .
H57A H 0.4311 0.0247 0.4312 0.154 Uiso 1 1 calc R . .
H57B H 0.3562 -0.0968 0.4166 0.154 Uiso 1 1 calc R . .

loop_
_atom_site_aniso_label
_atom_site_aniso_U_11
_atom_site_aniso_U_22
_atom_site_aniso_U_33
_atom_site_aniso_U_23
_atom_site_aniso_U_13
_atom_site_aniso_U_12
I1 0.0234(4) 0.0395(4) 0.0574(4) 0.0038(3) -0.0002(3) 0.0008(3)
I2 0.0234(4) 0.0409(5) 0.0540(5) -0.0052(3) -0.0030(3) 0.0021(3)
Ga2 0.0216(5) 0.0236(5) 0.0346(6) -0.0008(4) -0.0027(5) 0.0054(4)
Ga1 0.0206(5) 0.0242(5) 0.0338(6) 0.0005(4) 0.0012(5) 0.0059(4)
N4 0.019(3) 0.022(3) 0.025(4) 0.003(3) -0.004(3) 0.003(2)
N1 0.018(3) 0.028(3) 0.013(4) 0.004(3) 0.003(3) 0.006(3)
N3 0.016(3) 0.024(3) 0.017(4) 0.000(3) 0.007(3) 0.002(2)
C29 0.028(4) 0.024(4) 0.019(5) -0.005(3) 0.000(4) 0.001(3)
C15 0.035(5) 0.023(4) 0.021(5) 0.006(3) -0.004(4) 0.011(3)
C34 0.028(5) 0.032(5) 0.026(5) -0.002(4) -0.008(4) 0.004(4)
C4 0.023(4) 0.026(5) 0.040(6) -0.007(4) 0.001(4) 0.005(4)
C3 0.024(4) 0.024(4) 0.017(4) 0.003(3) 0.001(4) 0.008(3)
C42 0.037(5) 0.019(4) 0.024(5) -0.001(3) -0.007(4) 0.001(3)
C1 0.011(3) 0.018(4) 0.027(5) -0.003(3) 0.000(3) -0.001(3)
C41 0.027(4) 0.035(5) 0.022(5) 0.002(4) -0.004(4) -0.009(4)
C28 0.039(5) 0.021(4) 0.033(5) 0.003(4) 0.000(4) 0.006(3)
N2 0.013(3) 0.029(3) 0.015(4) -0.002(3) -0.001(3) 0.003(2)
C33 0.052(6) 0.023(4) 0.036(6) 0.003(4) -0.016(5) 0.014(4)
C43 0.042(5) 0.061(6) 0.033(6) 0.014(5) -0.010(5) 0.006(5)
C30 0.041(5) 0.017(4) 0.022(5) 0.003(3) -0.001(4) -0.002(3)
C5 0.035(5) 0.032(5) 0.024(5) 0.006(4) 0.023(4) 0.011(4)
C9 0.034(5) 0.029(5) 0.017(5) -0.006(4) 0.003(4) 0.003(4)
C45 0.042(5) 0.039(5) 0.031(6) 0.001(4) 0.018(5) 0.005(4)
C46 0.030(5) 0.027(5) 0.034(6) 0.001(4) 0.002(4) 0.008(4)
C16 0.043(5) 0.035(5) 0.036(6) 0.004(4) -0.010(5) 0.014(4)
C20 0.037(5) 0.047(6) 0.033(6) -0.009(4) 0.002(5) 0.004(4)
C8 0.027(4) 0.034(5) 0.026(5) 0.006(4) -0.001(4) 0.007(3)
C6 0.061(6) 0.029(5) 0.019(5) 0.000(4) -0.008(5) -0.001(4)
C27 0.022(4) 0.026(4) 0.019(5) 0.004(3) -0.001(4) 0.000(3)
C12 0.024(4) 0.045(5) 0.029(5) -0.017(4) 0.012(4) 0.014(4)
C24 0.037(5) 0.051(6) 0.059(7) 0.010(5) -0.011(5) 0.014(5)
C7 0.029(4) 0.042(5) 0.025(5) -0.010(4) 0.009(4) 0.012(4)
C44 0.054(6) 0.041(5) 0.026(5) 0.003(4) -0.012(5) 0.000(4)
C32 0.066(6) 0.024(4) 0.022(5) 0.007(4) -0.004(5) -0.006(4)
C17 0.056(6) 0.071(7) 0.033(6) 0.015(5) -0.019(6) 0.017(5)
C2 0.043(5) 0.035(5) 0.030(5) -0.006(4) -0.016(4) -0.006(4)
C31 0.049(5) 0.039(5) 0.036(6) 0.015(4) -0.002(5) -0.010(4)
C19 0.062(7) 0.084(8) 0.032(6) 0.015(5) 0.018(6) 0.002(6)
C18 0.102(10) 0.106(10) 0.044(8) 0.047(7) -0.017(8) 0.000(8)
C47 0.015(4) 0.061(6) 0.033(6) 0.009(4) 0.011(4) 0.018(4)
C21 0.037(6) 0.059(6) 0.027(6) 0.015(5) 0.010(5) 0.018(5)
C38 0.023(5) 0.029(5) 0.042(6) 0.011(4) 0.012(5) 0.005(4)
C11 0.036(6) 0.072(7) 0.072(8) 0.005(6) -0.020(6) 0.015(5)
C37 0.046(6) 0.075(8) 0.061(8) 0.028(6) -0.003(6) 0.005(6)
C23 0.046(6) 0.055(7) 0.079(9) 0.003(6) 0.016(6) 0.013(5)
C35 0.036(5) 0.058(6) 0.043(6) 0.016(5) -0.017(5) 0.000(5)
C48 0.031(5) 0.059(7) 0.066(8) -0.002(5) -0.004(5) 0.014(5)
C14 0.033(6) 0.073(8) 0.072(8) -0.015(6) 0.006(6) -0.024(5)
C39 0.035(6) 0.084(8) 0.077(9) 0.016(7) 0.005(6) 0.011(5)
C13 0.044(6) 0.066(7) 0.093(9) 0.004(6) -0.017(6) 0.024(5)
C51 0.037(5) 0.050(6) 0.075(8) -0.003(5) 0.002(5) 0.016(4)
C10 0.034(5) 0.065(7) 0.077(8) 0.021(6) 0.001(5) 0.007(5)
C50 0.033(5) 0.055(6) 0.021(5) 0.000(4) -0.007(4) 0.013(5)
C40 0.048(6) 0.060(7) 0.054(7) 0.001(5) -0.005(5) 0.021(5)
C26 0.036(6) 0.079(8) 0.092(10) 0.003(7) -0.025(6) 0.001(6)
C25 0.077(7) 0.066(7) 0.068(8) -0.005(6) -0.023(7) 0.032(6)
C49 0.057(6) 0.052(6) 0.084(9) 0.002(6) -0.013(6) 0.026(5)
C36 0.054(6) 0.069(7) 0.093(10) 0.009(6) 0.019(6) 0.038(6)
C52 0.037(6) 0.083(8) 0.096(10) 0.043(7) 0.006(6) 0.005(6)
C22 0.055(7) 0.101(9) 0.066(9) -0.030(7) 0.003(7) -0.002(7)
O1 0.130(9) 0.205(12) 0.090(8) -0.003(8) -0.017(8) 0.063(8)
C53 0.21(2) 0.120(13) 0.146(17) -0.070(12) -0.092(16) 0.093(13)
C54 0.149(16) 0.108(12) 0.106(14) -0.033(10) -0.033(13) -0.029(11)
C56 0.175(18) 0.29(2) 0.084(13) 0.015(14) 0.012(14) 0.189(19)
C55 0.138(18) 0.29(3) 0.119(19) 0.03(2) 0.010(16) -0.041(18)
O2 0.157(11) 0.216(13) 0.052(7) 0.041(8) -0.042(8) -0.107(10)
C60 0.132(14) 0.055(8) 0.108(14) 0.039(8) -0.035(11) 0.010(8)
C59 0.097(10) 0.136(12) 0.060(9) -0.007(9) -0.011(8) 0.031(10)
C58 0.086(9) 0.205(17) 0.056(10) 0.053(10) 0.020(8) 0.069(11)
C57 0.119(12) 0.164(14) 0.047(9) -0.068(9) 0.023(9) -0.060(11)

loop_
_atom_type_symbol
_atom_type_description
_atom_type_scat_dispersion_real
_atom_type_scat_dispersion_imag
_atom_type_scat_source
C C 0.0033 0.0016 'International Tables Vol C Tables 4.2.6.8 and 6.1.1.4'
H H 0.0000 0.0000 'International Tables Vol C Tables 4.2.6.8 and 6.1.1.4'
N N 0.0061 0.0033 'International Tables Vol C Tables 4.2.6.8 and 6.1.1.4'
Ga Ga 0.2307 1.6083 'International Tables Vol C Tables 4.2.6.8 and 6.1.1.4'
I I -0.4742 1.8119 'International Tables Vol C Tables 4.2.6.8 and 6.1.1.4'
O O 0.0106 0.0060 'International Tables Vol C Tables 4.2.6.8 and 6.1.1.4'

loop_
_geom_angle_atom_site_label_1
_geom_angle_atom_site_label_2
_geom_angle_atom_site_label_3
_geom_angle
_geom_angle_site_symmetry_1
_geom_angle_site_symmetry_3
_geom_angle_publ_flag
N3 Ga2 N4 65.8(2) . . ?
N3 Ga2 Ga1 128.60(17) . . ?
N4 Ga2 Ga1 119.28(15) . . ?
N3 Ga2 I2 109.65(16) . . ?
N4 Ga2 I2 105.00(16) . . ?
Ga1 Ga2 I2 116.42(4) . . ?
N3 Ga2 O2 83.9(3) . . ?
N4 Ga2 O2 148.1(3) . . ?
Ga1 Ga2 O2 71.8(4) . . ?
I2 Ga2 O2 93.9(2) . . ?
N1 Ga1 N2 65.1(2) . . ?
N1 Ga1 Ga2 127.57(15) . . ?
N2 Ga1 Ga2 121.93(18) . . ?
N1 Ga1 I1 109.66(17) . . ?
N2 Ga1 I1 104.76(15) . . ?
Ga2 Ga1 I1 116.25(4) . . ?
N1 Ga1 O2 89.5(3) . . ?
N2 Ga1 O2 150.4(2) . . ?
Ga2 Ga1 O2 61.2(3) . . ?
I1 Ga1 O2 97.8(2) . . ?
C27 N4 C41 124.8(6) . . ?
C27 N4 Ga2 90.7(5) . . ?
C41 N4 Ga2 144.3(5) . . ?
C1 N1 C3 123.3(6) . . ?
C1 N1 Ga1 92.2(4) . . ?
C3 N1 Ga1 143.7(5) . . ?
C27 N3 C29 122.0(6) . . ?
C27 N3 Ga2 93.7(4) . . ?
C29 N3 Ga2 143.5(5) . . ?
C30 C29 C34 121.3(7) . . ?
C30 C29 N3 118.5(6) . . ?
C34 C29 N3 120.1(7) . . ?
C20 C15 C16 122.7(8) . . ?
C20 C15 N2 118.7(6) . . ?
C16 C15 N2 118.6(8) . . ?
C33 C34 C29 117.8(8) . . ?
C33 C34 C35 118.0(7) . . ?
C29 C34 C35 124.2(8) . . ?
C3 C4 C5 119.6(7) . . ?
C3 C4 C12 122.2(7) . . ?
C5 C4 C12 118.2(7) . . ?
C4 C3 C8 121.7(7) . . ?
C4 C3 N1 121.4(6) . . ?
C8 C3 N1 116.8(7) . . ?
C43 C42 C41 115.5(8) . . ?
C43 C42 C50 121.1(7) . . ?
C41 C42 C50 123.3(7) . . ?
N1 C1 N2 111.3(6) . . ?
N1 C1 C2 124.1(7) . . ?
N2 C1 C2 124.6(7) . . ?
C46 C41 C42 123.5(7) . . ?
C46 C41 N4 120.0(6) . . ?
C42 C41 N4 116.5(7) . . ?
C1 N2 C15 124.6(6) . . ?
C1 N2 Ga1 91.4(4) . . ?
C15 N2 Ga1 143.9(4) . . ?
C34 C33 C32 122.5(8) . . ?
C44 C43 C42 122.1(7) . . ?
C31 C30 C29 117.5(7) . . ?
C31 C30 C38 121.4(8) . . ?
C29 C30 C38 121.1(7) . . ?
C6 C5 C4 120.4(8) . . ?
C8 C9 C11 114.4(7) . . ?
C8 C9 C10 111.6(7) . . ?
C11 C9 C10 108.9(7) . . ?
C44 C45 C46 123.5(9) . . ?
C45 C46 C41 116.4(7) . . ?
C45 C46 C47 120.8(8) . . ?
C41 C46 C47 122.8(8) . . ?
C17 C16 C15 116.4(9) . . ?
C17 C16 C24 119.7(8) . . ?
C15 C16 C24 123.8(8) . . ?
C19 C20 C15 117.8(8) . . ?
C19 C20 C21 121.5(9) . . ?
C15 C20 C21 120.7(8) . . ?
C7 C8 C3 116.0(7) . . ?
C7 C8 C9 122.2(6) . . ?
C3 C8 C9 121.9(7) . . ?
C5 C6 C7 118.8(7) . . ?
N4 C27 N3 109.8(6) . . ?
N4 C27 C28 124.8(7) . . ?
N3 C27 C28 125.4(7) . . ?
C13 C12 C4 112.9(6) . . ?
C13 C12 C14 109.5(8) . . ?
C4 C12 C14 109.8(7) . . ?
C26 C24 C16 112.4(8) . . ?
C26 C24 C25 108.6(8) . . ?
C16 C24 C25 110.6(8) . . ?
C8 C7 C6 123.5(7) . . ?
C45 C44 C43 119.0(8) . . ?
C31 C32 C33 118.3(7) . . ?
C18 C17 C16 121.9(9) . . ?
C30 C31 C32 122.6(9) . . ?
C20 C19 C18 120.4(11) . . ?
C17 C18 C19 120.6(10) . . ?
C48 C47 C46 110.6(7) . . ?
C48 C47 C49 107.7(7) . . ?
C46 C47 C49 111.5(7) . . ?
C22 C21 C23 110.5(8) . . ?
C22 C21 C20 109.3(8) . . ?
C23 C21 C20 113.0(7) . . ?
C39 C38 C30 115.4(8) . . ?
C39 C38 C40 107.7(8) . . ?
C30 C38 C40 110.6(7) . . ?
C34 C35 C37 111.4(8) . . ?
C34 C35 C36 113.4(8) . . ?
C37 C35 C36 110.7(8) . . ?
C52 C50 C42 112.3(8) . . ?
C52 C50 C51 111.4(7) . . ?
C42 C50 C51 113.1(8) . . ?
C53 O1 C56 106.8(13) . . ?
C54 C53 O1 111.7(16) . . ?
C53 C54 C55 99.5(15) . . ?
C55 C56 O1 106.1(15) . . ?
C56 C55 C54 109.2(17) . . ?
C57 O2 C60 108.0(11) . . ?
C57 O2 Ga2 112.3(11) . . ?
C60 O2 Ga2 139.6(11) . . ?
C57 O2 Ga1 154.6(10) . . ?
C60 O2 Ga1 93.6(11) . . ?
Ga2 O2 Ga1 46.99(15) . . ?
O2 C60 C59 109.7(12) . . ?
C58 C59 C60 102.1(12) . . ?
C57 C58 C59 109.4(12) . . ?
O2 C57 C58 110.0(14) . . ?

loop_
_geom_bond_atom_site_label_1
_geom_bond_atom_site_label_2
_geom_bond_distance
_geom_bond_site_symmetry_2
_geom_bond_publ_flag
I1 Ga1 2.5495(13) . ?
I2 Ga2 2.5501(13) . ?
Ga2 N3 1.964(5) . ?
Ga2 N4 2.034(6) . ?
Ga2 Ga1 2.4235(13) . ?
Ga2 O2 2.904(11) . ?
Ga1 N1 1.995(6) . ?
Ga1 N2 2.003(6) . ?
Ga1 O2 3.148(12) . ?
N4 C27 1.326(8) . ?
N4 C41 1.420(10) . ?
N1 C1 1.297(9) . ?
N1 C3 1.450(9) . ?
N3 C27 1.330(9) . ?
N3 C29 1.440(9) . ?
C29 C30 1.399(10) . ?
C29 C34 1.400(10) . ?
C15 C20 1.370(11) . ?
C15 C16 1.392(10) . ?
C15 N2 1.449(9) . ?
C34 C33 1.359(11) . ?
C34 C35 1.495(12) . ?
C4 C3 1.365(11) . ?
C4 C5 1.404(11) . ?
C4 C12 1.530(9) . ?
C3 C8 1.428(9) . ?
C42 C43 1.398(12) . ?
C42 C41 1.409(9) . ?
C42 C50 1.497(12) . ?
C1 N2 1.308(8) . ?
C1 C2 1.510(9) . ?
C41 C46 1.393(11) . ?
C28 C27 1.488(9) . ?
C33 C32 1.376(12) . ?
C43 C44 1.377(12) . ?
C30 C31 1.367(10) . ?
C30 C38 1.499(11) . ?
C5 C6 1.363(10) . ?
C9 C8 1.495(11) . ?
C9 C11 1.510(10) . ?
C9 C10 1.524(11) . ?
C45 C44 1.359(10) . ?
C45 C46 1.369(11) . ?
C46 C47 1.519(10) . ?
C16 C17 1.369(12) . ?
C16 C24 1.511(13) . ?
C20 C19 1.361(12) . ?
C20 C21 1.525(11) . ?
C8 C7 1.371(11) . ?
C6 C7 1.395(11) . ?
C12 C13 1.517(11) . ?
C12 C14 1.531(12) . ?
C24 C26 1.509(11) . ?
C24 C25 1.522(12) . ?
C32 C31 1.373(11) . ?
C17 C18 1.333(15) . ?
C19 C18 1.374(14) . ?
C47 C48 1.515(11) . ?
C47 C49 1.555(12) . ?
C21 C22 1.483(11) . ?
C21 C23 1.524(13) . ?
C38 C39 1.452(13) . ?
C38 C40 1.539(11) . ?
C37 C35 1.517(11) . ?
C35 C36 1.541(13) . ?
C51 C50 1.502(11) . ?
C50 C52 1.471(11) . ?
O1 C53 1.382(16) . ?
O1 C56 1.438(17) . ?
C53 C54 1.36(2) . ?
C54 C55 1.55(2) . ?
C56 C55 1.36(2) . ?
O2 C57 1.339(18) . ?
O2 C60 1.375(18) . ?
C60 C59 1.470(17) . ?
C59 C58 1.419(16) . ?
C58 C57 1.386(17) . ?
